data_1505759
loop_
_publ_author_name
'de Bettencourt-Dias, Ana'
'Poloukhtine, Andrei'

_publ_section_title
;
 Phenylthiophene-dipicolinic acid-based emitters with strong solution blue
 and solid state green emission.
;
_journal_issue 51
_journal_name_full 'The journal of physical chemistry. B'
_journal_page_first 25638
_journal_page_last 25645
_journal_paper_doi 10.1021/jp064812e
_journal_volume 110
_journal_year 2006
_chemical_formula_sum 'C22 H26 N3 O2 S'
_chemical_formula_weight 396.52
_chemical_name_systematic
; 
 ? 
;
_space_group_IT_number 14
_symmetry_cell_setting monoclinic
_symmetry_space_group_name_Hall '-P 2ybc'
_symmetry_space_group_name_H-M 'P 1 21/c 1'
_atom_sites_solution_hydrogens geom
_atom_sites_solution_primary direct
_atom_sites_solution_secondary difmap
_audit_creation_method SHELXL-97
_cell_angle_alpha 90.00
_cell_angle_beta 114.36(3)
_cell_angle_gamma 90.00
_cell_formula_units_Z 2
_cell_length_a 15.224(3)
_cell_length_b 8.9383(18)
_cell_length_c 17.234(3)
_cell_measurement_reflns_used 2338
_cell_measurement_temperature 100(2)
_cell_measurement_theta_max 22.71
_cell_measurement_theta_min 2.39
_cell_volume 2136.4(9)
_computing_cell_refinement 'Bruker SMART'
_computing_data_collection 'Bruker SMART'
_computing_data_reduction 'Bruker SAINT'
_computing_molecular_graphics 'Bruker SHELXTL'
_computing_publication_material 'Bruker SHELXTL'
_computing_structure_refinement 'SHELXL-97 (Sheldrick, 1997)'
_computing_structure_solution 'SHELXS-97 (Sheldrick, 1990)'
_diffrn_ambient_temperature 100(2)
_diffrn_detector_area_resol_mean 8.3
_diffrn_measured_fraction_theta_full 0.998
_diffrn_measured_fraction_theta_max 0.998
_diffrn_measurement_device_type 'APEX CCD detector'
_diffrn_measurement_method 'Phi and omega scans'
_diffrn_radiation_monochromator graphite
_diffrn_radiation_source 'fine-focus sealed tube'
_diffrn_radiation_type MoK\a
_diffrn_radiation_wavelength 0.71073
_diffrn_reflns_av_R_equivalents 0.0800
_diffrn_reflns_av_sigmaI/netI 0.0733
_diffrn_reflns_limit_h_max 20
_diffrn_reflns_limit_h_min -20
_diffrn_reflns_limit_k_max 11
_diffrn_reflns_limit_k_min -11
_diffrn_reflns_limit_l_max 22
_diffrn_reflns_limit_l_min -22
_diffrn_reflns_number 22570
_diffrn_reflns_theta_full 28.32
_diffrn_reflns_theta_max 28.32
_diffrn_reflns_theta_min 2.40
_diffrn_standards_decay_% 0.01
_exptl_absorpt_coefficient_mu 0.173
_exptl_absorpt_correction_T_max 0.9965
_exptl_absorpt_correction_T_min 0.9277
_exptl_absorpt_correction_type multi-scan
_exptl_absorpt_process_details 'SADABS SHELXL-97 (Sheldrick, 1997)'
_exptl_crystal_colour yellow
_exptl_crystal_density_diffrn 1.233
_exptl_crystal_density_method 'not measured'
_exptl_crystal_description parallelepiped
_exptl_crystal_F_000 844
_exptl_crystal_size_max 0.44
_exptl_crystal_size_mid 0.18
_exptl_crystal_size_min 0.02
_refine_diff_density_max 0.969
_refine_diff_density_min -0.398
_refine_diff_density_rms 0.061
_refine_ls_extinction_method none
_refine_ls_goodness_of_fit_ref 1.004
_refine_ls_hydrogen_treatment noref
_refine_ls_matrix_type full
_refine_ls_number_parameters 257
_refine_ls_number_reflns 5313
_refine_ls_number_restraints 0
_refine_ls_restrained_S_all 1.004
_refine_ls_R_factor_all 0.1055
_refine_ls_R_factor_gt 0.0575
_refine_ls_shift/su_max 0.001
_refine_ls_shift/su_mean 0.000
_refine_ls_structure_factor_coef Fsqd
_refine_ls_weighting_details 'calc w=1/[\s^2^(Fo^2^)+(0.0630P)^2^+0.7560P] where P=(Fo^2^+2Fc^2^)/3'
_refine_ls_weighting_scheme calc
_refine_ls_wR_factor_gt 0.1231
_refine_ls_wR_factor_ref 0.1436
_reflns_number_gt 3345
_reflns_number_total 5313
_reflns_threshold_expression >2sigma(I)
_cod_data_source_file jp064812esi20060727_030028.cif
_cod_data_source_block p21overc081005
_cod_depositor_comments
;
The following automatic conversions were performed:

'_symmetry_cell_setting' value 'Monoclinic' changed to 'monoclinic'
according to /home/saulius/struct/CIF-dictionaries/cif_core.dic
dictionary named 'cif_core.dic' version 2.4.1 from 2010-06-29.

Automatic conversion script
Id: cif_fix_values 1715 2011-07-08 13:25:40Z adriana 
;
_cod_original_cell_volume 2136.4(7)
_cod_original_sg_symbol_H-M P21/c
_cod_database_code 1505759

loop_
_symmetry_equiv_pos_as_xyz
'x, y, z'
'-x, y+1/2, -z+1/2'
'-x, -y, -z'
'x, -y-1/2, z-1/2'

loop_
_atom_site_label
_atom_site_type_symbol
_atom_site_fract_x
_atom_site_fract_y
_atom_site_fract_z
_atom_site_U_iso_or_equiv
_atom_site_adp_type
_atom_site_occupancy
_atom_site_symmetry_multiplicity
_atom_site_calc_flag
_atom_site_refinement_flags
C1 C 0.55267(17) 1.0053(3) 0.85837(15) 0.0260(5) Uani 1 1 d .
C2 C 0.5140(2) 1.0928(3) 0.78800(16) 0.0407(7) Uani 1 1 d .
H2 H 0.4653 1.1652 0.7800 0.049 Uiso 1 1 calc R
C3 C 0.55269(19) 1.0664(3) 0.72819(16) 0.0371(7) Uani 1 1 d .
H3 H 0.5326 1.1190 0.6758 0.045 Uiso 1 1 calc R
C4 C 0.62185(16) 0.9582(3) 0.75224(14) 0.0224(5) Uani 1 1 d .
C5 C 0.71532(16) 0.9052(2) 0.58417(14) 0.0220(5) Uani 1 1 d .
C6 C 0.66262(16) 0.9610(2) 0.62668(15) 0.0224(5) Uani 1 1 d .
H6 H 0.6185 1.0409 0.6028 0.027 Uiso 1 1 calc R
C7 C 0.67454(16) 0.8993(2) 0.70483(14) 0.0211(5) Uani 1 1 d .
C8 C 0.73868(16) 0.7790(2) 0.73472(14) 0.0216(5) Uani 1 1 d .
H8 H 0.7495 0.7332 0.7876 0.026 Uiso 1 1 calc R
C9 C 0.78623(16) 0.7272(2) 0.68682(14) 0.0203(5) Uani 1 1 d .
C10 C 0.52739(17) 1.0020(3) 0.93173(15) 0.0258(5) Uani 1 1 d .
C11 C 0.49246(17) 1.1317(3) 0.95470(15) 0.0273(5) Uani 1 1 d .
H11 H 0.4875 1.2218 0.9239 0.033 Uiso 1 1 calc R
C12 C 0.53485(17) 0.8704(3) 0.97810(15) 0.0274(5) Uani 1 1 d .
H12 H 0.5589 0.7818 0.9633 0.033 Uiso 1 1 calc R
C13 C 0.69869(18) 0.9712(2) 0.49843(15) 0.0239(5) Uani 1 1 d .
C14 C 0.86372(16) 0.6103(2) 0.72416(15) 0.0223(5) Uani 1 1 d .
C15 C 0.7551(2) 1.0447(3) 0.39199(16) 0.0330(6) Uani 1 1 d .
H15A H 0.6910 1.0079 0.3521 0.040 Uiso 1 1 calc R
H15B H 0.8038 1.0018 0.3742 0.040 Uiso 1 1 calc R
C16 C 0.7572(3) 1.2150(3) 0.3862(2) 0.0508(8) Uani 1 1 d .
H16A H 0.7062 1.2579 0.4000 0.076 Uiso 1 1 calc R
H16B H 0.7469 1.2442 0.3282 0.076 Uiso 1 1 calc R
H16C H 0.8200 1.2523 0.4266 0.076 Uiso 1 1 calc R
C17 C 0.87588(19) 0.9844(3) 0.53803(16) 0.0328(6) Uani 1 1 d .
H17A H 0.8801 0.9837 0.5969 0.039 Uiso 1 1 calc R
H17B H 0.9093 1.0752 0.5314 0.039 Uiso 1 1 calc R
C18 C 0.9273(2) 0.8476(3) 0.5253(2) 0.0460(8) Uani 1 1 d .
H18A H 0.8967 0.7571 0.5347 0.069 Uiso 1 1 calc R
H18B H 0.9951 0.8501 0.5660 0.069 Uiso 1 1 calc R
H18C H 0.9233 0.8473 0.4671 0.069 Uiso 1 1 calc R
C19 C 0.79797(19) 0.4587(3) 0.59105(16) 0.0314(6) Uani 1 1 d .
H19A H 0.8267 0.4349 0.5504 0.038 Uiso 1 1 calc R
H19B H 0.7519 0.5421 0.5669 0.038 Uiso 1 1 calc R
C20 C 0.7444(2) 0.3230(3) 0.60165(19) 0.0442(7) Uani 1 1 d .
H20A H 0.7903 0.2417 0.6281 0.066 Uiso 1 1 calc R
H20B H 0.6969 0.2906 0.5457 0.066 Uiso 1 1 calc R
H20C H 0.7113 0.3487 0.6380 0.066 Uiso 1 1 calc R
C21 C 0.96460(18) 0.4204(3) 0.70268(17) 0.0344(6) Uani 1 1 d .
H21A H 0.9535 0.3229 0.6729 0.041 Uiso 1 1 calc R
H21B H 0.9873 0.4009 0.7645 0.041 Uiso 1 1 calc R
C22 C 1.0404(2) 0.5076(4) 0.6862(3) 0.0644(11) Uani 1 1 d .
H22A H 1.0181 0.5253 0.6249 0.097 Uiso 1 1 calc R
H22B H 1.1006 0.4502 0.7069 0.097 Uiso 1 1 calc R
H22C H 1.0516 0.6037 0.7162 0.097 Uiso 1 1 calc R
N1 N 0.77652(13) 0.7893(2) 0.61290(12) 0.0211(4) Uani 1 1 d .
N2 N 0.77452(15) 0.9921(2) 0.47838(12) 0.0262(4) Uani 1 1 d .
N3 N 0.87414(14) 0.5057(2) 0.67212(13) 0.0265(5) Uani 1 1 d .
O1 O 0.61508(13) 1.00024(19) 0.44937(10) 0.0325(4) Uani 1 1 d .
O2 O 0.91922(12) 0.62138(18) 0.80001(10) 0.0282(4) Uani 1 1 d .
S1 S 0.63990(4) 0.88908(6) 0.85163(4) 0.02498(16) Uani 1 1 d .

loop_
_atom_site_aniso_label
_atom_site_aniso_U_11
_atom_site_aniso_U_22
_atom_site_aniso_U_33
_atom_site_aniso_U_23
_atom_site_aniso_U_13
_atom_site_aniso_U_12
C1 0.0230(12) 0.0315(13) 0.0243(12) -0.0039(10) 0.0106(10) 0.0046(10)
C2 0.0408(16) 0.0551(18) 0.0298(14) 0.0090(13) 0.0184(13) 0.0275(14)
C3 0.0384(15) 0.0480(17) 0.0259(13) 0.0095(12) 0.0142(12) 0.0197(13)
C4 0.0248(12) 0.0224(11) 0.0205(11) -0.0028(9) 0.0098(10) -0.0015(9)
C5 0.0268(12) 0.0159(11) 0.0243(11) -0.0023(9) 0.0115(10) -0.0033(9)
C6 0.0250(12) 0.0173(11) 0.0260(12) -0.0013(9) 0.0115(10) 0.0009(9)
C7 0.0233(11) 0.0189(11) 0.0222(11) -0.0044(9) 0.0105(9) -0.0044(9)
C8 0.0240(12) 0.0202(11) 0.0219(11) 0.0004(9) 0.0108(10) -0.0031(9)
C9 0.0228(11) 0.0157(10) 0.0223(11) -0.0004(9) 0.0093(9) -0.0033(9)
C10 0.0216(12) 0.0330(13) 0.0219(11) -0.0023(10) 0.0082(10) 0.0036(10)
C11 0.0291(13) 0.0293(13) 0.0243(12) 0.0002(10) 0.0117(10) 0.0057(10)
C12 0.0253(12) 0.0314(13) 0.0257(12) -0.0065(10) 0.0106(10) 0.0057(10)
C13 0.0337(14) 0.0170(11) 0.0218(12) -0.0014(9) 0.0122(11) 0.0021(10)
C14 0.0229(11) 0.0181(10) 0.0277(12) 0.0027(10) 0.0123(10) -0.0025(9)
C15 0.0490(17) 0.0299(14) 0.0269(13) 0.0046(11) 0.0224(13) 0.0064(12)
C16 0.086(2) 0.0311(15) 0.0468(18) 0.0156(13) 0.0392(18) 0.0176(15)
C17 0.0339(14) 0.0355(14) 0.0334(14) 0.0076(11) 0.0183(12) -0.0018(11)
C18 0.0441(17) 0.0524(18) 0.0536(19) 0.0214(15) 0.0322(15) 0.0151(14)
C19 0.0403(15) 0.0217(12) 0.0292(13) -0.0050(10) 0.0113(12) 0.0054(11)
C20 0.0443(17) 0.0338(15) 0.0447(18) -0.0070(13) 0.0087(14) -0.0049(13)
C21 0.0350(15) 0.0268(13) 0.0405(15) 0.0051(11) 0.0145(12) 0.0116(11)
C22 0.0420(19) 0.051(2) 0.106(3) 0.033(2) 0.037(2) 0.0216(16)
N1 0.0255(10) 0.0164(9) 0.0235(10) -0.0011(8) 0.0123(8) -0.0019(8)
N2 0.0372(12) 0.0216(10) 0.0250(10) 0.0038(8) 0.0180(9) 0.0022(9)
N3 0.0286(11) 0.0215(10) 0.0278(11) 0.0007(8) 0.0099(9) 0.0067(8)
O1 0.0347(10) 0.0353(10) 0.0260(9) 0.0035(8) 0.0111(8) 0.0068(8)
O2 0.0292(9) 0.0265(9) 0.0258(9) 0.0009(7) 0.0082(7) 0.0014(7)
S1 0.0327(3) 0.0217(3) 0.0257(3) -0.0002(2) 0.0172(3) 0.0043(3)

loop_
_atom_type_symbol
_atom_type_description
_atom_type_scat_dispersion_real
_atom_type_scat_dispersion_imag
_atom_type_scat_source
C C 0.0033 0.0016 'International Tables Vol C Tables 4.2.6.8 and 6.1.1.4'
H H 0.0000 0.0000 'International Tables Vol C Tables 4.2.6.8 and 6.1.1.4'
N N 0.0061 0.0033 'International Tables Vol C Tables 4.2.6.8 and 6.1.1.4'
O O 0.0106 0.0060 'International Tables Vol C Tables 4.2.6.8 and 6.1.1.4'
S S 0.1246 0.1234 'International Tables Vol C Tables 4.2.6.8 and 6.1.1.4'

loop_
_geom_angle_atom_site_label_1
_geom_angle_atom_site_label_2
_geom_angle_atom_site_label_3
_geom_angle
_geom_angle_site_symmetry_1
C2 C1 C10 127.7(2) .
C2 C1 S1 110.42(18) .
C10 C1 S1 121.92(18) .
C1 C2 C3 113.6(2) .
C1 C2 H2 123.2 .
C3 C2 H2 123.2 .
C4 C3 C2 113.7(2) .
C4 C3 H3 123.1 .
C2 C3 H3 123.1 .
C3 C4 C7 128.3(2) .
C3 C4 S1 109.96(18) .
C7 C4 S1 121.70(17) .
N1 C5 C6 123.2(2) .
N1 C5 C13 118.17(19) .
C6 C5 C13 118.5(2) .
C5 C6 C7 119.7(2) .
C5 C6 H6 120.1 .
C7 C6 H6 120.1 .
C6 C7 C8 116.8(2) .
C6 C7 C4 121.0(2) .
C8 C7 C4 122.1(2) .
C9 C8 C7 119.6(2) .
C9 C8 H8 120.2 .
C7 C8 H8 120.2 .
N1 C9 C8 123.3(2) .
N1 C9 C14 116.91(19) .
C8 C9 C14 119.2(2) .
C11 C10 C12 119.0(2) .
C11 C10 C1 119.6(2) .
C12 C10 C1 121.4(2) .
C12 C11 C10 120.5(2) 3_677
C12 C11 H11 119.8 3_677
C10 C11 H11 119.8 .
C11 C12 C10 120.5(2) 3_677
C11 C12 H12 119.7 3_677
C10 C12 H12 119.7 .
O1 C13 N2 123.2(2) .
O1 C13 C5 117.5(2) .
N2 C13 C5 119.3(2) .
O2 C14 N3 122.9(2) .
O2 C14 C9 118.0(2) .
N3 C14 C9 118.9(2) .
N2 C15 C16 112.6(2) .
N2 C15 H15A 109.1 .
C16 C15 H15A 109.1 .
N2 C15 H15B 109.1 .
C16 C15 H15B 109.1 .
H15A C15 H15B 107.8 .
C15 C16 H16A 109.5 .
C15 C16 H16B 109.5 .
H16A C16 H16B 109.5 .
C15 C16 H16C 109.5 .
H16A C16 H16C 109.5 .
H16B C16 H16C 109.5 .
N2 C17 C18 113.3(2) .
N2 C17 H17A 108.9 .
C18 C17 H17A 108.9 .
N2 C17 H17B 108.9 .
C18 C17 H17B 108.9 .
H17A C17 H17B 107.7 .
C17 C18 H18A 109.5 .
C17 C18 H18B 109.5 .
H18A C18 H18B 109.5 .
C17 C18 H18C 109.5 .
H18A C18 H18C 109.5 .
H18B C18 H18C 109.5 .
N3 C19 C20 111.7(2) .
N3 C19 H19A 109.3 .
C20 C19 H19A 109.3 .
N3 C19 H19B 109.3 .
C20 C19 H19B 109.3 .
H19A C19 H19B 107.9 .
C19 C20 H20A 109.5 .
C19 C20 H20B 109.5 .
H20A C20 H20B 109.5 .
C19 C20 H20C 109.5 .
H20A C20 H20C 109.5 .
H20B C20 H20C 109.5 .
N3 C21 C22 109.9(2) .
N3 C21 H21A 109.7 .
C22 C21 H21A 109.7 .
N3 C21 H21B 109.7 .
C22 C21 H21B 109.7 .
H21A C21 H21B 108.2 .
C21 C22 H22A 109.5 .
C21 C22 H22B 109.5 .
H22A C22 H22B 109.5 .
C21 C22 H22C 109.5 .
H22A C22 H22C 109.5 .
H22B C22 H22C 109.5 .
C9 N1 C5 117.19(19) .
C13 N2 C17 125.5(2) .
C13 N2 C15 117.9(2) .
C17 N2 C15 116.2(2) .
C14 N3 C19 124.8(2) .
C14 N3 C21 118.1(2) .
C19 N3 C21 116.8(2) .
C1 S1 C4 92.26(11) .

loop_
_geom_bond_atom_site_label_1
_geom_bond_atom_site_label_2
_geom_bond_distance
_geom_bond_site_symmetry_2
C1 C2 1.357(3) .
C1 C10 1.466(3) .
C1 S1 1.727(2) .
C2 C3 1.402(3) .
C2 H2 0.9500 .
C3 C4 1.362(3) .
C3 H3 0.9500 .
C4 C7 1.459(3) .
C4 S1 1.733(2) .
C5 N1 1.344(3) .
C5 C6 1.383(3) .
C5 C13 1.512(3) .
C6 C7 1.396(3) .
C6 H6 0.9500 .
C7 C8 1.400(3) .
C8 C9 1.383(3) .
C8 H8 0.9500 .
C9 N1 1.341(3) .
C9 C14 1.507(3) .
C10 C11 1.399(3) .
C10 C12 1.400(3) .
C11 C12 1.383(3) 3_677
C11 H11 0.9500 .
C12 C11 1.383(3) 3_677
C12 H12 0.9500 .
C13 O1 1.231(3) .
C13 N2 1.348(3) .
C14 O2 1.233(3) .
C14 N3 1.349(3) .
C15 N2 1.470(3) .
C15 C16 1.527(4) .
C15 H15A 0.9900 .
C15 H15B 0.9900 .
C16 H16A 0.9800 .
C16 H16B 0.9800 .
C16 H16C 0.9800 .
C17 N2 1.461(3) .
C17 C18 1.515(4) .
C17 H17A 0.9900 .
C17 H17B 0.9900 .
C18 H18A 0.9800 .
C18 H18B 0.9800 .
C18 H18C 0.9800 .
C19 N3 1.462(3) .
C19 C20 1.515(4) .
C19 H19A 0.9900 .
C19 H19B 0.9900 .
C20 H20A 0.9800 .
C20 H20B 0.9800 .
C20 H20C 0.9800 .
C21 N3 1.469(3) .
C21 C22 1.513(4) .
C21 H21A 0.9900 .
C21 H21B 0.9900 .
C22 H22A 0.9800 .
C22 H22B 0.9800 .
C22 H22C 0.9800 .
